data_7039325
loop_
_publ_author_name
'Chand, Deepak'
'He, Chunlin'
'Hooper, Joseph P.'
'Mitchell, Lauren A.'
'Parrish, Damon A.'
'Shreeve, Jean'ne M.'

_publ_section_title
;
 Mono- and diiodo-1,2,3-triazoles and their mono nitro derivatives.
;
_journal_issue 23
_journal_name_full 'Dalton transactions (Cambridge, England : 2003)'
_journal_page_first 9684
_journal_page_last 9688
_journal_paper_doi 10.1039/c6dt01731b
_journal_volume 45
_journal_year 2016
_chemical_formula_moiety 'C4 H5 I N4 O2'
_chemical_formula_sum 'C4 H5 I N4 O2'
_chemical_formula_weight 268.02
_space_group_crystal_system triclinic
_space_group_IT_number 2
_space_group_name_Hall '-P 1'
_space_group_name_H-M_alt 'P -1'
_symmetry_space_group_name_Hall '-P 1'
_symmetry_space_group_name_H-M 'P -1'
_atom_sites_solution_hydrogens geom
_audit_creation_method SHELXL-2014/7
_audit_update_record
;
2016-01-09 deposited with the CCDC.
2016-05-20 downloaded from the CCDC.
;
_cell_angle_alpha 77.511(5)
_cell_angle_beta 67.263(4)
_cell_angle_gamma 83.499(5)
_cell_formula_units_Z 2
_cell_length_a 6.9327(11)
_cell_length_b 7.2485(11)
_cell_length_c 8.5638(12)
_cell_measurement_reflns_used 2584
_cell_measurement_temperature 150(2)
_cell_measurement_theta_max 29.64
_cell_measurement_theta_min 2.63
_cell_volume 387.30(10)
_computing_cell_refinement 'Bruker APEX3 v2015.5-2 (Bruker, 2015)'
_computing_data_collection 'Bruker APEX3 v2015.5-2 (Bruker, 2015)'
_computing_data_reduction
;
Bruker SAINT v8.34A (Bruker, 2013), Bruker XPREP v2014/2 (Bruker, 2014)
;
_computing_molecular_graphics 'Bruker SHELXTL v2014/7 (Bruker, 2014)'
_computing_publication_material 'Bruker SHELXTL v2014/7 (Bruker, 2014)'
_computing_structure_refinement 'SHELXL-2014/7 (Sheldrick, 2014) within WINGX (Farrugia, 2012)'
_computing_structure_solution 'Bruker SHELXTL v2014/7 (Bruker, 2014)'
_diffrn_ambient_temperature 150(2)
_diffrn_measured_fraction_theta_full 0.987
_diffrn_measured_fraction_theta_max 0.895
_diffrn_measurement_device_type 'Bruker SMART APEX II CCD'
_diffrn_measurement_method '\w scans'
_diffrn_radiation_monochromator graphite
_diffrn_radiation_source 'fine focus sealed tube'
_diffrn_radiation_type MoK\a
_diffrn_radiation_wavelength 0.71073
_diffrn_reflns_av_R_equivalents 0.0276
_diffrn_reflns_av_unetI/netI 0.0409
_diffrn_reflns_Laue_measured_fraction_full 0.987
_diffrn_reflns_Laue_measured_fraction_max 0.895
_diffrn_reflns_limit_h_max 9
_diffrn_reflns_limit_h_min -9
_diffrn_reflns_limit_k_max 10
_diffrn_reflns_limit_k_min -9
_diffrn_reflns_limit_l_max 12
_diffrn_reflns_limit_l_min -12
_diffrn_reflns_number 4209
_diffrn_reflns_point_group_measured_fraction_full 0.987
_diffrn_reflns_point_group_measured_fraction_max 0.895
_diffrn_reflns_theta_full 25.242
_diffrn_reflns_theta_max 30.413
_diffrn_reflns_theta_min 2.626
_exptl_absorpt_coefficient_mu 4.091
_exptl_absorpt_correction_T_max 0.7460
_exptl_absorpt_correction_T_min 0.5756
_exptl_absorpt_correction_type multi-scan
_exptl_absorpt_process_details 'SADABS v2014/5 (Bruker, 2008)'
_exptl_crystal_colour colourless
_exptl_crystal_density_diffrn 2.298
_exptl_crystal_description plate
_exptl_crystal_F_000 252
_exptl_crystal_size_max 0.174
_exptl_crystal_size_mid 0.077
_exptl_crystal_size_min 0.014
_refine_diff_density_max 1.243
_refine_diff_density_min -1.382
_refine_diff_density_rms 0.162
_refine_ls_extinction_method none
_refine_ls_goodness_of_fit_ref 1.049
_refine_ls_hydrogen_treatment constr
_refine_ls_matrix_type full
_refine_ls_number_parameters 101
_refine_ls_number_reflns 2103
_refine_ls_number_restraints 0
_refine_ls_restrained_S_all 1.049
_refine_ls_R_factor_all 0.0351
_refine_ls_R_factor_gt 0.0283
_refine_ls_shift/su_max 0.001
_refine_ls_shift/su_mean 0.000
_refine_ls_structure_factor_coef Fsqd
_refine_ls_weighting_details 'w=1/[\s^2^(Fo^2^)+(0.0368P)^2^] where P=(Fo^2^+2Fc^2^)/3'
_refine_ls_weighting_scheme calc
_refine_ls_wR_factor_gt 0.0648
_refine_ls_wR_factor_ref 0.0675
_reflns_Friedel_coverage 0.000
_reflns_number_gt 1872
_reflns_number_total 2103
_reflns_threshold_expression 'I > 2\s(I)'
_cod_data_source_file c6dt01731b2.cif
_cod_data_source_block shrv380
_cod_depositor_comments 'Adding full bibliography for 7039322--7039325.cif.'
_cod_database_code 7039325
_shelx_shelxl_version_number 2014/7
_shelx_space_group_comment
;
The symmetry employed for this shelxl refinement is uniquely defined
by the following loop, which should always be used as a source of
symmetry information in preference to the above space-group names.
They are only intended as comments.
;
_shelx_estimated_absorpt_t_min 0.536
_shelx_estimated_absorpt_t_max 0.945

loop_
_space_group_symop_operation_xyz
'x, y, z'
'-x, -y, -z'

loop_
_atom_site_label
_atom_site_type_symbol
_atom_site_fract_x
_atom_site_fract_y
_atom_site_fract_z
_atom_site_U_iso_or_equiv
_atom_site_adp_type
_atom_site_occupancy
_atom_site_site_symmetry_order
_atom_site_calc_flag
_atom_site_refinement_flags_posn
_atom_site_refinement_flags_adp
C1 C 0.0508(5) 0.2797(5) 0.9263(5) 0.0254(7) Uani 1 1 d . .
H1A H 0.0913 0.3855 0.8282 0.038 Uiso 1 1 calc R U
H1B H -0.0668 0.3201 1.0224 0.038 Uiso 1 1 calc R U
H1C H 0.0091 0.1744 0.8925 0.038 Uiso 1 1 calc R U
C2 C 0.2357(5) 0.2163(5) 0.9817(4) 0.0209(7) Uani 1 1 d . .
H2A H 0.2799 0.3232 1.0136 0.025 Uiso 1 1 calc R U
H2B H 0.1933 0.1133 1.0841 0.025 Uiso 1 1 calc R U
N3 N 0.4125(4) 0.1488(4) 0.8398(3) 0.0167(5) Uani 1 1 d . .
C4 C 0.5628(5) 0.2474(5) 0.7038(4) 0.0152(6) Uani 1 1 d . .
I5 I 0.60751(3) 0.53070(3) 0.67905(2) 0.01876(8) Uani 1 1 d . .
C6 C 0.6610(5) 0.1097(5) 0.6059(4) 0.0158(6) Uani 1 1 d . .
N7 N 0.8307(4) 0.1303(4) 0.4398(3) 0.0190(5) Uani 1 1 d . .
O8 O 0.9036(4) 0.2877(4) 0.3744(3) 0.0275(6) Uani 1 1 d . .
O9 O 0.8916(4) -0.0115(4) 0.3755(3) 0.0252(5) Uani 1 1 d . .
N10 N 0.5726(4) -0.0585(4) 0.6831(4) 0.0191(6) Uani 1 1 d . .
N11 N 0.4193(4) -0.0353(4) 0.8271(3) 0.0204(6) Uani 1 1 d . .

loop_
_atom_site_aniso_label
_atom_site_aniso_U_11
_atom_site_aniso_U_22
_atom_site_aniso_U_33
_atom_site_aniso_U_23
_atom_site_aniso_U_13
_atom_site_aniso_U_12
C1 0.0195(16) 0.0267(19) 0.0243(17) -0.0081(15) 0.0000(13) -0.0014(14)
C2 0.0220(16) 0.0211(17) 0.0141(14) -0.0060(12) 0.0010(12) -0.0018(13)
N3 0.0185(13) 0.0149(13) 0.0129(12) -0.0023(10) -0.0017(10) -0.0016(10)
C4 0.0156(14) 0.0160(15) 0.0116(13) -0.0022(11) -0.0025(11) -0.0007(11)
I5 0.02296(13) 0.01375(12) 0.01772(11) -0.00301(8) -0.00448(8) -0.00454(8)
C6 0.0164(14) 0.0148(15) 0.0127(13) -0.0017(11) -0.0022(11) -0.0006(11)
N7 0.0191(13) 0.0211(14) 0.0148(12) -0.0031(11) -0.0048(10) 0.0010(11)
O8 0.0268(13) 0.0227(13) 0.0205(12) 0.0017(10) 0.0025(10) -0.0044(10)
O9 0.0253(13) 0.0277(14) 0.0205(11) -0.0120(11) -0.0035(9) 0.0036(11)
N10 0.0207(14) 0.0158(14) 0.0181(13) -0.0029(11) -0.0046(11) 0.0001(11)
N11 0.0227(15) 0.0151(14) 0.0189(13) -0.0024(11) -0.0024(11) -0.0039(11)

loop_
_atom_type_symbol
_atom_type_description
_atom_type_scat_dispersion_real
_atom_type_scat_dispersion_imag
_atom_type_scat_source
C C 0.0033 0.0016 'International Tables Vol C Tables 4.2.6.8 and 6.1.1.4'
H H 0.0000 0.0000 'International Tables Vol C Tables 4.2.6.8 and 6.1.1.4'
N N 0.0061 0.0033 'International Tables Vol C Tables 4.2.6.8 and 6.1.1.4'
O O 0.0106 0.0060 'International Tables Vol C Tables 4.2.6.8 and 6.1.1.4'
I I -0.4742 1.8119 'International Tables Vol C Tables 4.2.6.8 and 6.1.1.4'

loop_
_geom_angle_atom_site_label_1
_geom_angle_atom_site_label_2
_geom_angle_atom_site_label_3
_geom_angle
C2 C1 H1A 109.5
C2 C1 H1B 109.5
H1A C1 H1B 109.5
C2 C1 H1C 109.5
H1A C1 H1C 109.5
H1B C1 H1C 109.5
N3 C2 C1 110.2(3)
N3 C2 H2A 109.6
C1 C2 H2A 109.6
N3 C2 H2B 109.6
C1 C2 H2B 109.6
H2A C2 H2B 108.1
C4 N3 N11 111.7(2)
C4 N3 C2 129.8(3)
N11 N3 C2 118.0(3)
N3 C4 C6 101.9(3)
N3 C4 I5 123.3(2)
C6 C4 I5 134.8(2)
N10 C6 C4 111.1(3)
N10 C6 N7 120.4(3)
C4 C6 N7 128.5(3)
O8 N7 O9 125.1(3)
O8 N7 C6 117.6(3)
O9 N7 C6 117.3(3)
N11 N10 C6 107.6(3)
N10 N11 N3 107.7(3)

loop_
_geom_bond_atom_site_label_1
_geom_bond_atom_site_label_2
_geom_bond_distance
C1 C2 1.524(5)
C1 H1A 0.9800
C1 H1B 0.9800
C1 H1C 0.9800
C2 N3 1.479(4)
C2 H2A 0.9900
C2 H2B 0.9900
N3 C4 1.351(4)
N3 N11 1.356(4)
C4 C6 1.389(4)
C4 I5 2.064(3)
C6 N10 1.344(4)
C6 N7 1.444(4)
N7 O8 1.227(4)
N7 O9 1.227(4)
N10 N11 1.310(4)

loop_
_geom_torsion_atom_site_label_1
_geom_torsion_atom_site_label_2
_geom_torsion_atom_site_label_3
_geom_torsion_atom_site_label_4
_geom_torsion
C1 C2 N3 C4 84.3(4)
C1 C2 N3 N11 -87.3(3)
N11 N3 C4 C6 0.6(4)
C2 N3 C4 C6 -171.5(3)
N11 N3 C4 I5 -178.6(2)
C2 N3 C4 I5 9.4(5)
N3 C4 C6 N10 -0.6(4)
I5 C4 C6 N10 178.3(2)
N3 C4 C6 N7 177.2(3)
I5 C4 C6 N7 -3.8(6)
N10 C6 N7 O8 179.0(3)
C4 C6 N7 O8 1.4(5)
N10 C6 N7 O9 -1.4(5)
C4 C6 N7 O9 -179.0(3)
C4 C6 N10 N11 0.5(4)
N7 C6 N10 N11 -177.5(3)
C6 N10 N11 N3 -0.1(4)
C4 N3 N11 N10 -0.3(4)
C2 N3 N11 N10 172.8(3)
